data_4346985
loop_
_publ_author_name
'Mairychov\'a, Barbora'
'Kityk, I. V.'
'Maciag, Artur'
'Bure\<s, Filip'
'Klikar, Milan'
'R\%u\<zi\<cka, Ale\<s'
'Dost\'al, Libor'
'Jambor, Roman'

_publ_section_title
;
 N\\rightarrow Sn-Coordinated Stannaoxidoborates Containing a SnB4O6 Unit.
;
_journal_issue 4
_journal_name_full 'Inorganic chemistry'
_journal_page_first 1587
_journal_page_last 1594
_journal_paper_doi 10.1021/acs.inorgchem.5b02505
_journal_volume 55
_journal_year 2016
_chemical_formula_moiety 'C36 H36 B4 Br4 N2 O6 Sn, C7 H8'
_chemical_formula_sum 'C43 H44 B4 Br4 N2 O6 Sn'
_chemical_formula_weight 1166.37
_space_group_crystal_system orthorhombic
_space_group_IT_number 19
_space_group_name_Hall 'P 2ac 2ab'
_space_group_name_H-M_alt 'P 21 21 21'
_atom_sites_solution_hydrogens difmap
_audit_creation_method SHELXL-97
_cell_angle_alpha 90
_cell_angle_beta 90
_cell_angle_gamma 90
_cell_formula_units_Z 4
_cell_length_a 14.0820(10)
_cell_length_b 15.0270(6)
_cell_length_c 22.8241(17)
_cell_measurement_reflns_used 31424
_cell_measurement_temperature 150(1)
_cell_measurement_theta_max 25.8
_cell_measurement_theta_min 1
_cell_volume 4829.8(5)
_computing_cell_refinement 'COLLECT and DENZO'
_computing_data_collection 'COLLECT (Hooft, 1998) and DENZO (Otwinowski & Minor, 1997)'
_computing_data_reduction 'COLLECT and DENZO'
_computing_molecular_graphics 'PLATON (Spek, 2003)'
_computing_publication_material 'SHELXL-97 (Sheldrick, 2008)'
_computing_structure_refinement 'SHELXL-2013 (Sheldrick, 2013)'
_computing_structure_solution 'SIR92 (Altomare et al., 1994)'
_diffrn_ambient_temperature 150(1)
_diffrn_detector_area_resol_mean 9.091
_diffrn_measured_fraction_theta_full 0.991
_diffrn_measured_fraction_theta_max 0.986
_diffrn_measurement_device_type 'Bruker Nonius KappaCCD area detector'
_diffrn_measurement_method '\f and \w scans to fill the Ewald sphere'
_diffrn_radiation_monochromator graphite
_diffrn_radiation_source 'fine-focus sealed tube'
_diffrn_radiation_type MoK\a
_diffrn_radiation_wavelength 0.71073
_diffrn_reflns_av_R_equivalents 0.0558
_diffrn_reflns_av_unetI/netI 0.0430
_diffrn_reflns_Laue_measured_fraction_full 0.991
_diffrn_reflns_Laue_measured_fraction_max 0.986
_diffrn_reflns_limit_h_max 15
_diffrn_reflns_limit_h_min -17
_diffrn_reflns_limit_k_max 18
_diffrn_reflns_limit_k_min -18
_diffrn_reflns_limit_l_max 27
_diffrn_reflns_limit_l_min -27
_diffrn_reflns_number 31284
_diffrn_reflns_point_group_measured_fraction_full 0.983
_diffrn_reflns_point_group_measured_fraction_max 0.973
_diffrn_reflns_theta_full 25.242
_diffrn_reflns_theta_max 25.800
_diffrn_reflns_theta_min 1.784
_diffrn_standards_number 0
_exptl_absorpt_coefficient_mu 3.884
_exptl_absorpt_correction_T_max 0.552
_exptl_absorpt_correction_T_min 0.340
_exptl_absorpt_correction_type integration
_exptl_absorpt_process_details
;
Gaussian integration (Coppens, 1970)
;
_exptl_crystal_colour colourless
_exptl_crystal_density_diffrn 1.604
_exptl_crystal_description block
_exptl_crystal_F_000 2296
_exptl_crystal_size_max 0.42
_exptl_crystal_size_mid 0.31
_exptl_crystal_size_min 0.17
_refine_diff_density_max 0.698
_refine_diff_density_min -0.703
_refine_diff_density_rms 0.076
_refine_ls_abs_structure_details
;
 Flack x determined using 2919 quotients [(I+)-(I-)]/[(I+)+(I-)]
 (Parsons and Flack (2004), Acta Cryst. A60, s61).
;
_refine_ls_abs_structure_Flack -0.002(6)
_refine_ls_extinction_method none
_refine_ls_goodness_of_fit_ref 1.089
_refine_ls_hydrogen_treatment constr
_refine_ls_matrix_type full
_refine_ls_number_parameters 478
_refine_ls_number_reflns 9051
_refine_ls_number_restraints 0
_refine_ls_restrained_S_all 1.089
_refine_ls_R_factor_all 0.0576
_refine_ls_R_factor_gt 0.0389
_refine_ls_shift/su_max 0.001
_refine_ls_shift/su_mean 0.000
_refine_ls_structure_factor_coef Fsqd
_refine_ls_weighting_details 'w=1/[\s^2^(Fo^2^)+(0.0213P)^2^+8.3775P] where P=(Fo^2^+2Fc^2^)/3'
_refine_ls_weighting_scheme calc
_refine_ls_wR_factor_gt 0.0755
_refine_ls_wR_factor_ref 0.0855
_reflns_Friedel_coverage 0.783
_reflns_Friedel_fraction_full 0.973
_reflns_Friedel_fraction_max 0.958
_reflns_number_gt 7501
_reflns_number_total 9051
_reflns_threshold_expression 'I > 2\s(I)'
_cod_data_source_file ic5b02505_si_002.cif
_cod_data_source_block compound7
_cod_database_code 4346985
_shelx_space_group_comment
;
The symmetry employed for this shelxl refinement is uniquely defined
by the following loop, which should always be used as a source of
symmetry information in preference to the above space-group names.
They are only intended as comments.
;

loop_
_space_group_symop_operation_xyz
'x, y, z'
'-x+1/2, -y, z+1/2'
'x+1/2, -y+1/2, -z'
'-x, y+1/2, -z+1/2'

loop_
_atom_site_label
_atom_site_type_symbol
_atom_site_fract_x
_atom_site_fract_y
_atom_site_fract_z
_atom_site_U_iso_or_equiv
_atom_site_adp_type
_atom_site_occupancy
_atom_site_site_symmetry_order
_atom_site_calc_flag
_atom_site_refinement_flags_posn
_atom_site_refinement_flags_adp
Sn1 Sn 0.49464(4) 0.28868(3) 0.59390(2) 0.03412(11) Uani 1 1 d . .
Br3 Br 0.74477(8) 0.83711(5) 0.60794(4) 0.0614(3) Uani 1 1 d . .
Br1 Br 0.02148(7) -0.11970(7) 0.61121(7) 0.0919(4) Uani 1 1 d . .
Br2 Br 0.14514(9) 0.65883(8) 0.80837(5) 0.0855(4) Uani 1 1 d . .
Br4 Br 0.67724(11) 0.19184(9) 0.96267(4) 0.0937(4) Uani 1 1 d . .
O2 O 0.2841(4) 0.2662(3) 0.6667(2) 0.0396(12) Uani 1 1 d . .
O1 O 0.3955(3) 0.1845(3) 0.6079(2) 0.0383(12) Uani 1 1 d . .
O4 O 0.5817(4) 0.3968(3) 0.5878(2) 0.0423(12) Uani 1 1 d . .
O3 O 0.3918(4) 0.3710(3) 0.6226(2) 0.0441(13) Uani 1 1 d . .
O6 O 0.5424(4) 0.2633(3) 0.6761(2) 0.0443(13) Uani 1 1 d . .
O5 O 0.6174(4) 0.4066(3) 0.6910(2) 0.0460(13) Uani 1 1 d . .
N1 N 0.4452(5) 0.3290(4) 0.5001(3) 0.0426(15) Uani 1 1 d . .
N2 N 0.5139(5) 0.0469(4) 0.6343(3) 0.0450(16) Uani 1 1 d . .
H2 H 0.4701 0.0891 0.6248 0.054 Uiso 1 1 d R U
C25 C 0.6461(5) 0.5411(5) 0.6285(3) 0.0362(17) Uani 1 1 d . .
C1 C 0.5722(5) 0.1965(5) 0.5388(3) 0.0368(17) Uani 1 1 d . .
C19 C 0.2733(5) 0.4276(5) 0.6966(3) 0.0356(16) Uani 1 1 d . .
C2 C 0.5719(5) 0.2212(5) 0.4804(3) 0.0407(18) Uani 1 1 d . .
C6 C 0.6113(5) 0.1147(5) 0.5546(3) 0.0375(17) Uani 1 1 d . .
C31 C 0.6079(5) 0.2985(5) 0.7752(3) 0.0378(16) Uani 1 1 d . .
C21 C 0.1684(6) 0.4788(6) 0.7739(4) 0.054(2) Uani 1 1 d . .
H21 H 0.1241 0.4662 0.8030 0.064 Uiso 1 1 d R U
C20 C 0.2063(6) 0.4111(5) 0.7395(3) 0.046(2) Uani 1 1 d . .
H20 H 0.1860 0.3529 0.7455 0.055 Uiso 1 1 d R U
C22 C 0.1979(6) 0.5643(6) 0.7631(4) 0.048(2) Uani 1 1 d . .
C34 C 0.6483(7) 0.2373(6) 0.8876(3) 0.054(2) Uani 1 1 d . .
C23 C 0.2615(7) 0.5841(5) 0.7206(4) 0.057(2) Uani 1 1 d . .
H23 H 0.2777 0.6429 0.7129 0.068 Uiso 1 1 d R U
C32 C 0.6891(6) 0.3266(5) 0.8053(3) 0.0451(19) Uani 1 1 d . .
H32 H 0.7299 0.3673 0.7877 0.054 Uiso 1 1 d R U
C36 C 0.5465(6) 0.2417(5) 0.8045(3) 0.0430(19) Uani 1 1 d . .
H36 H 0.4913 0.2229 0.7859 0.052 Uiso 1 1 d R U
B4 B 0.5874(6) 0.3231(6) 0.7097(4) 0.0359(19) Uani 1 1 d . .
C28 C 0.7036(5) 0.7173(5) 0.6164(3) 0.0402(17) Uani 1 1 d . .
C14 C 0.2455(6) 0.0514(5) 0.5866(3) 0.0425(17) Uani 1 1 d . .
H14 H 0.2943 0.0575 0.5594 0.051 Uiso 1 1 d R U
C33 C 0.7096(6) 0.2951(6) 0.8606(3) 0.054(2) Uani 1 1 d . .
H33 H 0.7654 0.3123 0.8792 0.065 Uiso 1 1 d R U
C35 C 0.5647(6) 0.2122(6) 0.8603(3) 0.053(2) Uani 1 1 d . .
H35 H 0.5219 0.1754 0.8797 0.064 Uiso 1 1 d R U
C16 C 0.1092(6) -0.0261(5) 0.6206(4) 0.053(2) Uani 1 1 d . .
C13 C 0.2400(6) 0.1123(5) 0.6324(3) 0.0380(17) Uani 1 1 d . .
C15 C 0.1820(6) -0.0173(5) 0.5803(4) 0.053(2) Uani 1 1 d . .
H15 H 0.1874 -0.0568 0.5491 0.064 Uiso 1 1 d R U
C29 C 0.7156(6) 0.6743(5) 0.6691(3) 0.049(2) Uani 1 1 d . .
H29 H 0.7436 0.7036 0.7006 0.059 Uiso 1 1 d R U
C7 C 0.5287(6) 0.3091(5) 0.4637(3) 0.048(2) Uani 1 1 d . .
H7A H 0.5757 0.3556 0.4690 0.058 Uiso 1 1 d R U
H7B H 0.5108 0.3081 0.4227 0.058 Uiso 1 1 d R U
C17 C 0.1012(6) 0.0310(6) 0.6667(4) 0.060(3) Uani 1 1 d . .
H17 H 0.0535 0.0229 0.6943 0.073 Uiso 1 1 d R U
C5 C 0.6525(6) 0.0608(6) 0.5120(4) 0.054(2) Uani 1 1 d . .
H5 H 0.6795 0.0066 0.5226 0.065 Uiso 1 1 d R U
C26 C 0.6352(6) 0.5863(5) 0.5761(3) 0.0417(19) Uani 1 1 d . .
H26 H 0.6077 0.5570 0.5444 0.050 Uiso 1 1 d R U
C12 C 0.4887(6) -0.0347(5) 0.6014(4) 0.055(2) Uani 1 1 d . .
H12A H 0.4923 -0.0237 0.5600 0.066 Uiso 1 1 d R U
H12B H 0.4253 -0.0527 0.6114 0.066 Uiso 1 1 d R U
H12C H 0.5325 -0.0810 0.6118 0.066 Uiso 1 1 d R U
C18 C 0.1657(6) 0.1016(5) 0.6720(3) 0.0442(19) Uani 1 1 d . .
H18 H 0.1581 0.1427 0.7021 0.053 Uiso 1 1 d R U
C8 C 0.4189(7) 0.4241(5) 0.4944(4) 0.056(2) Uani 1 1 d . .
H8A H 0.4016 0.4369 0.4546 0.067 Uiso 1 1 d R U
H8B H 0.4720 0.4605 0.5055 0.067 Uiso 1 1 d R U
H8C H 0.3661 0.4367 0.5197 0.067 Uiso 1 1 d R U
B1 B 0.3121(6) 0.1916(5) 0.6354(4) 0.0363(19) Uani 1 1 d . .
C27 C 0.6635(6) 0.6749(5) 0.5694(3) 0.046(2) Uani 1 1 d . .
H27 H 0.6555 0.7047 0.5341 0.055 Uiso 1 1 d R U
C9 C 0.3624(6) 0.2734(6) 0.4827(3) 0.052(2) Uani 1 1 d . .
H9A H 0.3457 0.2852 0.4426 0.063 Uiso 1 1 d R U
H9B H 0.3092 0.2867 0.5075 0.063 Uiso 1 1 d R U
H9C H 0.3791 0.2118 0.4869 0.063 Uiso 1 1 d R U
C10 C 0.6091(6) 0.0831(5) 0.6174(4) 0.0435(19) Uani 1 1 d . .
H10A H 0.6561 0.0366 0.6227 0.052 Uiso 1 1 d R U
H10B H 0.6255 0.1320 0.6433 0.052 Uiso 1 1 d R U
B2 B 0.3211(6) 0.3508(5) 0.6592(3) 0.0351(19) Uani 1 1 d . .
C3 C 0.6120(6) 0.1667(7) 0.4382(4) 0.054(2) Uani 1 1 d . .
H3 H 0.6117 0.1839 0.3990 0.065 Uiso 1 1 d R U
C30 C 0.6867(6) 0.5883(5) 0.6740(4) 0.048(2) Uani 1 1 d . .
H30 H 0.6938 0.5602 0.7101 0.058 Uiso 1 1 d R U
B3 B 0.6122(6) 0.4410(6) 0.6350(4) 0.038(2) Uani 1 1 d . .
C4 C 0.6519(7) 0.0855(6) 0.4539(4) 0.060(2) Uani 1 1 d . .
H4 H 0.6791 0.0494 0.4254 0.072 Uiso 1 1 d R U
C24 C 0.2991(6) 0.5157(5) 0.6875(4) 0.051(2) Uani 1 1 d . .
H24 H 0.3442 0.5290 0.6590 0.061 Uiso 1 1 d R U
C11 C 0.5089(9) 0.0328(6) 0.6989(4) 0.070(3) Uani 1 1 d . .
H11A H 0.4459 0.0149 0.7097 0.084 Uiso 1 1 d R U
H11B H 0.5248 0.0872 0.7187 0.084 Uiso 1 1 d R U
H11C H 0.5532 -0.0128 0.7099 0.084 Uiso 1 1 d R U

loop_
_atom_site_aniso_label
_atom_site_aniso_U_11
_atom_site_aniso_U_22
_atom_site_aniso_U_33
_atom_site_aniso_U_23
_atom_site_aniso_U_13
_atom_site_aniso_U_12
Sn1 0.0377(2) 0.0294(2) 0.0353(2) -0.0005(2) 0.0017(2) -0.0063(2)
Br3 0.0892(7) 0.0338(4) 0.0612(6) -0.0032(4) 0.0049(5) -0.0172(5)
Br1 0.0560(6) 0.0526(5) 0.1669(12) -0.0217(7) 0.0058(7) -0.0234(5)
Br2 0.0970(9) 0.0694(7) 0.0900(8) -0.0323(6) 0.0318(7) 0.0088(7)
Br4 0.1453(12) 0.0929(9) 0.0429(5) 0.0141(5) -0.0222(6) -0.0126(8)
O2 0.045(3) 0.029(3) 0.045(3) -0.006(2) 0.006(2) -0.007(2)
O1 0.042(3) 0.027(3) 0.045(3) -0.002(2) 0.009(2) -0.006(2)
O4 0.046(3) 0.038(3) 0.043(3) 0.004(2) 0.004(3) -0.011(2)
O3 0.048(3) 0.029(3) 0.055(3) -0.003(2) 0.008(3) -0.004(2)
O6 0.054(3) 0.038(3) 0.040(3) 0.002(2) 0.000(2) -0.008(2)
O5 0.062(4) 0.036(3) 0.039(3) 0.004(2) -0.009(3) -0.014(3)
N1 0.044(4) 0.042(4) 0.042(4) 0.009(3) 0.000(3) -0.007(3)
N2 0.049(4) 0.037(3) 0.049(4) 0.007(3) 0.009(3) 0.005(3)
C25 0.036(4) 0.038(4) 0.034(4) -0.003(3) 0.002(3) -0.004(3)
C1 0.032(4) 0.039(4) 0.040(4) -0.004(3) 0.002(3) -0.007(3)
C19 0.040(4) 0.034(4) 0.033(4) 0.001(3) -0.004(3) 0.001(3)
C2 0.037(4) 0.050(5) 0.035(4) 0.000(4) 0.006(3) -0.012(4)
C6 0.027(4) 0.035(4) 0.050(5) -0.002(3) 0.002(3) -0.007(3)
C31 0.043(4) 0.032(4) 0.039(4) -0.005(3) 0.001(3) -0.003(3)
C21 0.055(5) 0.056(5) 0.050(5) 0.010(4) 0.023(4) 0.001(4)
C20 0.054(5) 0.032(4) 0.051(5) 0.006(3) 0.013(4) 0.005(4)
C22 0.051(5) 0.042(5) 0.051(5) -0.008(4) -0.001(4) 0.007(4)
C34 0.072(6) 0.053(5) 0.037(4) -0.006(4) 0.004(4) -0.007(5)
C23 0.064(6) 0.037(4) 0.069(6) -0.011(4) 0.015(5) -0.013(4)
C32 0.046(5) 0.033(4) 0.056(5) 0.001(4) -0.005(4) -0.012(4)
C36 0.041(4) 0.045(4) 0.043(4) -0.002(3) 0.000(4) -0.003(4)
B4 0.038(5) 0.035(4) 0.035(4) -0.001(3) -0.001(4) 0.001(4)
C28 0.042(4) 0.032(4) 0.047(4) -0.005(3) 0.002(3) -0.003(3)
C14 0.039(4) 0.041(4) 0.048(5) 0.000(3) 0.000(4) -0.003(3)
C33 0.060(5) 0.054(5) 0.048(5) 0.000(4) -0.020(4) -0.007(5)
C35 0.062(5) 0.054(5) 0.044(5) 0.000(4) 0.015(4) -0.008(5)
C16 0.042(5) 0.035(4) 0.081(6) -0.001(4) -0.016(5) -0.006(4)
C13 0.042(4) 0.028(4) 0.044(4) 0.001(3) -0.001(4) -0.006(3)
C15 0.050(5) 0.038(4) 0.071(6) -0.007(4) -0.011(5) 0.003(4)
C29 0.064(6) 0.043(4) 0.040(4) -0.005(3) -0.005(4) -0.017(4)
C7 0.052(5) 0.052(5) 0.040(4) 0.006(3) 0.005(4) -0.007(4)
C17 0.044(5) 0.051(5) 0.086(7) -0.001(5) 0.016(5) -0.016(4)
C5 0.041(5) 0.047(5) 0.075(7) -0.009(4) 0.016(5) -0.001(4)
C26 0.048(5) 0.042(4) 0.035(4) -0.003(3) 0.003(3) -0.015(4)
C12 0.047(5) 0.046(4) 0.072(6) -0.006(4) 0.002(5) -0.012(4)
C18 0.050(5) 0.033(4) 0.050(5) -0.006(3) 0.006(4) -0.009(4)
C8 0.057(6) 0.046(5) 0.063(6) 0.016(4) -0.008(5) -0.004(4)
B1 0.040(5) 0.030(4) 0.039(4) 0.000(3) -0.003(4) 0.000(3)
C27 0.065(6) 0.037(4) 0.035(4) 0.003(3) 0.003(4) -0.008(4)
C9 0.051(5) 0.060(6) 0.047(5) 0.000(4) -0.007(4) -0.006(4)
C10 0.039(4) 0.035(4) 0.056(5) 0.003(4) -0.005(4) 0.001(3)
B2 0.044(5) 0.031(4) 0.030(4) -0.001(3) -0.004(4) 0.004(4)
C3 0.053(5) 0.066(6) 0.044(5) 0.003(4) 0.010(4) -0.017(5)
C30 0.059(6) 0.040(4) 0.046(5) 0.004(4) -0.003(4) -0.011(4)
B3 0.035(5) 0.037(5) 0.042(5) 0.002(4) -0.003(4) -0.003(4)
C4 0.058(6) 0.060(6) 0.063(6) -0.012(5) 0.017(5) -0.002(5)
C24 0.058(6) 0.043(5) 0.052(5) -0.006(4) 0.016(4) -0.014(4)
C11 0.094(8) 0.061(5) 0.057(5) 0.012(4) -0.004(6) -0.001(6)

loop_
_atom_type_symbol
_atom_type_description
_atom_type_scat_dispersion_real
_atom_type_scat_dispersion_imag
_atom_type_scat_source
C C 0.0033 0.0016 'International Tables Vol C Tables 4.2.6.8 and 6.1.1.4'
H H 0.0000 0.0000 'International Tables Vol C Tables 4.2.6.8 and 6.1.1.4'
O O 0.0106 0.0060 'International Tables Vol C Tables 4.2.6.8 and 6.1.1.4'
N N 0.0061 0.0033 'International Tables Vol C Tables 4.2.6.8 and 6.1.1.4'
B B 0.0013 0.0007 'International Tables Vol C Tables 4.2.6.8 and 6.1.1.4'
Sn Sn -0.6537 1.4246 'International Tables Vol C Tables 4.2.6.8 and 6.1.1.4'
Br Br -0.2901 2.4595 'International Tables Vol C Tables 4.2.6.8 and 6.1.1.4'

loop_
_exptl_crystal_face_index_h
_exptl_crystal_face_index_k
_exptl_crystal_face_index_l
_exptl_crystal_face_perp_dist
-1 0 0 0.084
1 0 0 0.079
0 1 0 0.211
0 -1 0 0.203
0 0 1 0.123
0 0 -1 0.156
0 -1 1 0.161
1 0 1 0.097

loop_
_geom_angle_atom_site_label_1
_geom_angle_atom_site_label_2
_geom_angle_atom_site_label_3
_geom_angle
O3 Sn1 O6 93.0(2)
O3 Sn1 O4 88.0(2)
O6 Sn1 O4 90.8(2)
O3 Sn1 O1 86.06(19)
O6 Sn1 O1 86.6(2)
O4 Sn1 O1 173.3(2)
O3 Sn1 C1 160.8(2)
O6 Sn1 C1 104.4(2)
O4 Sn1 C1 99.6(2)
O1 Sn1 C1 87.0(2)
O3 Sn1 N1 85.7(2)
O6 Sn1 N1 175.5(2)
O4 Sn1 N1 84.9(2)
O1 Sn1 N1 97.7(2)
C1 Sn1 N1 77.5(2)
B2 O2 B1 124.9(6)
B1 O1 Sn1 126.1(4)
B3 O4 Sn1 122.3(5)
B2 O3 Sn1 126.9(5)
B4 O6 Sn1 124.1(5)
B3 O5 B4 127.4(6)
C7 N1 C8 110.3(6)
C7 N1 C9 111.2(6)
C8 N1 C9 108.8(7)
C7 N1 Sn1 103.1(4)
C8 N1 Sn1 113.9(5)
C9 N1 Sn1 109.5(4)
C12 N2 C11 111.9(6)
C12 N2 C10 112.6(6)
C11 N2 C10 110.4(7)
C12 N2 H2 107.2
C11 N2 H2 107.5
C10 N2 H2 107.0
C26 C25 C30 116.4(7)
C26 C25 B3 120.8(7)
C30 C25 B3 122.8(7)
C2 C1 C6 119.1(7)
C2 C1 Sn1 112.7(6)
C6 C1 Sn1 127.7(5)
C20 C19 C24 117.1(7)
C20 C19 B2 122.7(7)
C24 C19 B2 120.2(7)
C1 C2 C3 120.7(8)
C1 C2 C7 118.7(7)
C3 C2 C7 120.6(7)
C5 C6 C1 119.7(7)
C5 C6 C10 119.2(7)
C1 C6 C10 121.0(7)
C36 C31 C32 117.2(7)
C36 C31 B4 119.4(7)
C32 C31 B4 123.3(7)
C22 C21 C20 117.8(8)
C22 C21 H21 121.4
C20 C21 H21 120.8
C19 C20 C21 122.0(7)
C19 C20 H20 118.9
C21 C20 H20 119.1
C23 C22 C21 122.3(8)
C23 C22 Br2 118.8(6)
C21 C22 Br2 118.9(6)
C33 C34 C35 120.4(8)
C33 C34 Br4 120.1(7)
C35 C34 Br4 119.5(7)
C22 C23 C24 118.8(8)
C22 C23 H23 120.4
C24 C23 H23 120.7
C33 C32 C31 121.2(7)
C33 C32 H32 119.5
C31 C32 H32 119.4
C35 C36 C31 122.1(8)
C35 C36 H36 118.8
C31 C36 H36 119.1
O6 B4 O5 124.8(7)
O6 B4 C31 118.4(7)
O5 B4 C31 116.8(7)
C27 C28 C29 121.1(7)
C27 C28 Br3 119.1(6)
C29 C28 Br3 119.7(6)
C15 C14 C13 122.4(8)
C15 C14 H14 119.2
C13 C14 H14 118.4
C34 C33 C32 119.8(8)
C34 C33 H33 120.2
C32 C33 H33 119.9
C36 C35 C34 119.2(8)
C36 C35 H35 120.9
C34 C35 H35 119.9
C17 C16 C15 121.0(8)
C17 C16 Br1 120.3(7)
C15 C16 Br1 118.8(7)
C14 C13 C18 117.0(7)
C14 C13 B1 119.9(7)
C18 C13 B1 123.1(7)
C14 C15 C16 119.0(8)
C14 C15 H15 120.4
C16 C15 H15 120.5
C30 C29 C28 118.8(7)
C30 C29 H29 120.9
C28 C29 H29 120.3
N1 C7 C2 111.1(6)
N1 C7 H7A 109.2
C2 C7 H7A 109.0
N1 C7 H7B 109.9
C2 C7 H7B 109.6
H7A C7 H7B 108.0
C16 C17 C18 119.4(8)
C16 C17 H17 120.1
C18 C17 H17 120.5
C4 C5 C6 120.9(9)
C4 C5 H5 119.2
C6 C5 H5 119.9
C25 C26 C27 121.9(7)
C25 C26 H26 119.1
C27 C26 H26 119.0
N2 C12 H12A 110.1
N2 C12 H12B 109.6
H12A C12 H12B 109.5
N2 C12 H12C 108.7
H12A C12 H12C 109.5
H12B C12 H12C 109.5
C13 C18 C17 121.2(7)
C13 C18 H18 119.3
C17 C18 H18 119.6
N1 C8 H8A 109.8
N1 C8 H8B 109.3
H8A C8 H8B 109.5
N1 C8 H8C 109.3
H8A C8 H8C 109.5
H8B C8 H8C 109.5
O1 B1 O2 123.9(7)
O1 B1 C13 119.1(7)
O2 B1 C13 117.0(7)
C28 C27 C26 118.4(7)
C28 C27 H27 120.3
C26 C27 H27 121.3
N1 C9 H9A 110.0
N1 C9 H9B 109.6
H9A C9 H9B 109.5
N1 C9 H9C 108.8
H9A C9 H9C 109.5
H9B C9 H9C 109.5
N2 C10 C6 112.1(6)
N2 C10 H10A 108.5
C6 C10 H10A 109.4
N2 C10 H10B 109.3
C6 C10 H10B 109.6
H10A C10 H10B 107.9
O3 B2 O2 124.5(7)
O3 B2 C19 119.2(7)
O2 B2 C19 116.3(7)
C2 C3 C4 120.2(8)
C2 C3 H3 120.2
C4 C3 H3 119.6
C29 C30 C25 123.3(8)
C29 C30 H30 118.2
C25 C30 H30 118.5
O4 B3 O5 125.2(7)
O4 B3 C25 119.6(7)
O5 B3 C25 115.2(7)
C5 C4 C3 119.2(8)
C5 C4 H4 121.0
C3 C4 H4 119.8
C23 C24 C19 121.8(8)
C23 C24 H24 119.0
C19 C24 H24 119.1
N2 C11 H11A 109.7
N2 C11 H11B 109.5
H11A C11 H11B 109.5
N2 C11 H11C 109.2
H11A C11 H11C 109.5
H11B C11 H11C 109.5

loop_
_geom_bond_atom_site_label_1
_geom_bond_atom_site_label_2
_geom_bond_distance
Sn1 O3 2.014(5)
Sn1 O6 2.029(5)
Sn1 O4 2.040(5)
Sn1 O1 2.123(4)
Sn1 C1 2.166(7)
Sn1 N1 2.332(6)
Br3 C28 1.901(8)
Br1 C16 1.884(8)
Br2 C22 1.907(8)
Br4 C34 1.890(8)
O2 B2 1.384(10)
O2 B1 1.386(9)
O1 B1 1.336(10)
O4 B3 1.337(10)
O3 B2 1.334(10)
O6 B4 1.341(10)
O5 B3 1.380(10)
O5 B4 1.392(10)
N1 C7 1.470(10)
N1 C8 1.482(10)
N1 C9 1.488(10)
N2 C12 1.481(9)
N2 C11 1.492(10)
N2 C10 1.498(10)
N2 H2 0.9100
C25 C26 1.385(10)
C25 C30 1.381(10)
C25 B3 1.585(11)
C1 C2 1.385(10)
C1 C6 1.395(10)
C19 C20 1.382(11)
C19 C24 1.388(10)
C19 B2 1.586(10)
C2 C3 1.384(11)
C2 C7 1.504(11)
C6 C5 1.392(11)
C6 C10 1.509(11)
C31 C36 1.387(10)
C31 C32 1.400(10)
C31 B4 1.565(11)
C21 C22 1.372(12)
C21 C20 1.392(11)
C21 H21 0.9299
C20 H20 0.9299
C22 C23 1.354(12)
C34 C33 1.370(12)
C34 C35 1.385(12)
C23 C24 1.380(11)
C23 H23 0.9300
C32 C33 1.378(11)
C32 H32 0.9301
C36 C35 1.372(11)
C36 H36 0.9300
C28 C27 1.370(10)
C28 C29 1.376(11)
C14 C15 1.373(11)
C14 C13 1.393(10)
C14 H14 0.9302
C33 H33 0.9299
C35 H35 0.9299
C16 C17 1.362(13)
C16 C15 1.384(13)
C13 C18 1.393(10)
C13 B1 1.567(11)
C15 H15 0.9300
C29 C30 1.360(11)
C29 H29 0.9299
C7 H7A 0.9701
C7 H7B 0.9701
C17 C18 1.402(11)
C17 H17 0.9298
C5 C4 1.376(13)
C5 H5 0.9301
C26 C27 1.398(11)
C26 H26 0.9300
C12 H12A 0.9598
C12 H12B 0.9601
C12 H12C 0.9600
C18 H18 0.9301
C8 H8A 0.9599
C8 H8B 0.9599
C8 H8C 0.9601
C27 H27 0.9300
C9 H9A 0.9600
C9 H9B 0.9598
C9 H9C 0.9601
C10 H10A 0.9700
C10 H10B 0.9701
C3 C4 1.391(13)
C3 H3 0.9299
C30 H30 0.9301
C4 H4 0.9300
C24 H24 0.9301
C11 H11A 0.9599
C11 H11B 0.9599
C11 H11C 0.9598

loop_
_geom_hbond_atom_site_label_D
_geom_hbond_atom_site_label_H
_geom_hbond_atom_site_label_A
_geom_hbond_distance_DH
_geom_hbond_distance_HA
_geom_hbond_distance_DA
_geom_hbond_angle_DHA
_geom_hbond_site_symmetry_A
N2 H2 O1 0.91 1.82 2.723(8) 172.2 .
N2 H2 O1 0.91 1.82 2.723(8) 172.2 .
C21 H21 Br1 0.93 3.12 4.026(8) 166.9 4_556
C8 H8B O4 0.96 2.61 3.158(11) 116.2 .
C8 H8C O3 0.96 2.58 3.058(11) 111.4 .
C10 H10B O6 0.97 2.41 3.163(9) 133.9 .

loop_
_platon_squeeze_void_nr
_platon_squeeze_void_average_x
_platon_squeeze_void_average_y
_platon_squeeze_void_average_z
_platon_squeeze_void_volume
_platon_squeeze_void_count_electrons
_platon_squeeze_void_content
1 0.000 -0.020 0.750 510 135 ' '
2 0.500 0.052 0.250 510 135 ' '
